data_1516040
loop_
_publ_author_name
'Lazarides, Theodore'
'Davies, Graham M.'
'Adams, Harry'
'Sabatini, Cristiana'
'Barigelletti, Francesco'
'Barbieri, Andrea'
'Pope, Simon J. A.'
'Faulkner, Stephen'
'Ward, Michael D.'

_publ_section_title
;
 Ligand-field excited states of hexacyanochromate and hexacyanocobaltate
 as sensitisers for near-infrared luminescence from Nd(iii) and Yb(iii) in
 cyanide-bridged d-f assemblies.
;
_journal_issue 11
_journal_name_full
'Photochemical &amp; photobiological sciences : Official journal of the European Photochemistry Association and the European Society for Photobiology'
_journal_page_first 1152
_journal_page_last 1157
_journal_paper_doi 10.1039/b708683k
_journal_volume 6
_journal_year 2007
_chemical_formula_sum 'C18 H34 Cr N10 O7 Yb'
_chemical_formula_weight 727.59
_chemical_name_systematic
;
?
;
_space_group_IT_number 14
_symmetry_cell_setting monoclinic
_symmetry_space_group_name_Hall '-P 2yn'
_symmetry_space_group_name_H-M 'P 1 21/n 1'
_atom_sites_solution_hydrogens geom
_atom_sites_solution_primary direct
_atom_sites_solution_secondary difmap
_audit_creation_method SHELXL-97
_cell_angle_alpha 90.00
_cell_angle_beta 109.8590(10)
_cell_angle_gamma 90.00
_cell_formula_units_Z 4
_cell_length_a 13.0556(11)
_cell_length_b 12.7471(11)
_cell_length_c 18.9654(16)
_cell_measurement_reflns_used 6364
_cell_measurement_temperature 150(2)
_cell_measurement_theta_max 54.994
_cell_measurement_theta_min 4.567
_cell_volume 2968.5(4)
_computing_structure_refinement 'SHELXL-97 (Sheldrick, 1997)'
_computing_structure_solution 'SHELXS-97 (Sheldrick, 1990)'
_diffrn_ambient_temperature 150(2)
_diffrn_detector_area_resol_mean 100
_diffrn_measured_fraction_theta_full 0.991
_diffrn_measured_fraction_theta_max 0.991
_diffrn_measurement_device_type 'Bruker SMART 1000'
_diffrn_measurement_method 'phi and omega scans'
_diffrn_radiation_monochromator graphite
_diffrn_radiation_source 'fine-focus sealed tube'
_diffrn_radiation_type MoK\a
_diffrn_radiation_wavelength 0.71073
_diffrn_reflns_av_R_equivalents 0.0487
_diffrn_reflns_av_sigmaI/netI 0.0407
_diffrn_reflns_limit_h_max 16
_diffrn_reflns_limit_h_min -16
_diffrn_reflns_limit_k_max 16
_diffrn_reflns_limit_k_min -16
_diffrn_reflns_limit_l_max 24
_diffrn_reflns_limit_l_min -23
_diffrn_reflns_number 33128
_diffrn_reflns_theta_full 27.53
_diffrn_reflns_theta_max 27.53
_diffrn_reflns_theta_min 1.66
_exptl_absorpt_coefficient_mu 3.548
_exptl_absorpt_correction_T_max 0.6963
_exptl_absorpt_correction_T_min 0.4708
_exptl_absorpt_correction_type multi-scan
_exptl_absorpt_process_details SADABS
_exptl_crystal_colour yellow
_exptl_crystal_density_diffrn 1.628
_exptl_crystal_density_method 'not measured'
_exptl_crystal_description plate
_exptl_crystal_F_000 1448
_exptl_crystal_size_max 0.25
_exptl_crystal_size_mid 0.23
_exptl_crystal_size_min 0.11
_refine_diff_density_max 2.134
_refine_diff_density_min -1.027
_refine_diff_density_rms 0.130
_refine_ls_extinction_method none
_refine_ls_goodness_of_fit_ref 0.984
_refine_ls_hydrogen_treatment mixed
_refine_ls_matrix_type full
_refine_ls_number_parameters 348
_refine_ls_number_reflns 6779
_refine_ls_number_restraints 6
_refine_ls_restrained_S_all 1.006
_refine_ls_R_factor_all 0.0414
_refine_ls_R_factor_gt 0.0293
_refine_ls_shift/su_max 0.002
_refine_ls_shift/su_mean 0.000
_refine_ls_structure_factor_coef Fsqd
_refine_ls_weighting_details 'calc w=1/[\s^2^(Fo^2^)+(0.0388P)^2^+0.0000P] where P=(Fo^2^+2Fc^2^)/3'
_refine_ls_weighting_scheme calc
_refine_ls_wR_factor_gt 0.0654
_refine_ls_wR_factor_ref 0.0693
_reflns_number_gt 5475
_reflns_number_total 6779
_reflns_threshold_expression >2sigma(I)
_cod_data_source_file b708683k.txt
_cod_data_source_block imw202m
_cod_original_sg_symbol_H-M P2(1)/n
_cod_database_code 1516040

loop_
_symmetry_equiv_pos_as_xyz
'x, y, z'
'-x+1/2, y+1/2, -z+1/2'
'-x, -y, -z'
'x-1/2, -y-1/2, z-1/2'

loop_
_atom_site_label
_atom_site_type_symbol
_atom_site_fract_x
_atom_site_fract_y
_atom_site_fract_z
_atom_site_U_iso_or_equiv
_atom_site_adp_type
_atom_site_occupancy
_atom_site_symmetry_multiplicity
_atom_site_calc_flag
_atom_site_refinement_flags
Cr1 Cr 0.54357(4) 0.14117(4) 0.26152(3) 0.01419(12) Uani 1 1 d .
C1 C 0.6936(3) 0.0928(3) 0.2571(2) 0.0178(7) Uani 1 1 d .
N1 N 0.7800(2) 0.0681(2) 0.26057(17) 0.0194(6) Uani 1 1 d .
C2 C 0.6209(3) 0.1384(3) 0.3768(2) 0.0213(8) Uani 1 1 d .
N2 N 0.6714(3) 0.1343(3) 0.4392(2) 0.0353(9) Uani 1 1 d .
C3 C 0.4992(3) -0.0138(3) 0.2594(2) 0.0214(8) Uani 1 1 d .
N3 N 0.4695(3) -0.1000(3) 0.2572(2) 0.0310(8) Uani 1 1 d .
C4 C 0.3979(3) 0.1790(3) 0.2764(2) 0.0192(8) Uani 1 1 d .
N4 N 0.3172(3) 0.1971(3) 0.2854(2) 0.0313(8) Uani 1 1 d .
C5 C 0.4754(3) 0.1564(3) 0.1461(2) 0.0230(8) Uani 1 1 d .
N5 N 0.4417(3) 0.1779(3) 0.0832(2) 0.0344(8) Uani 1 1 d .
C6 C 0.5731(3) 0.3021(3) 0.25439(19) 0.0166(7) Uani 1 1 d .
N6 N 0.5747(2) 0.3904(2) 0.24332(18) 0.0199(7) Uani 1 1 d .
Yb1 Yb 0.526846(12) 0.576015(11) 0.222667(8) 0.01470(6) Uani 1 1 d .
O1 O 0.5118(2) 0.5335(2) 0.09999(14) 0.0229(6) Uani 1 1 d D
H1A H 0.4720 0.4750 0.0664 0.046(13) Uiso 1 1 d RD
H1B H 0.5436 0.5650 0.0638 0.063(17) Uiso 1 1 d RD
O2 O 0.3966(2) 0.69877(19) 0.21743(17) 0.0304(7) Uani 1 1 d D
H2A H 0.4239 0.7705 0.2306 0.070(17) Uiso 1 1 d RD
H2B H 0.3202 0.6956 0.2158 0.072(17) Uiso 1 1 d RD
C11 C 0.1354(3) 0.4757(3) 0.0938(2) 0.0286(9) Uani 1 1 d .
H11A H 0.0782 0.4699 0.1162 0.043 Uiso 1 1 calc R
H11B H 0.1027 0.4722 0.0391 0.043 Uiso 1 1 calc R
H11C H 0.1734 0.5428 0.1083 0.043 Uiso 1 1 calc R
C12 C 0.1703(3) 0.2830(3) 0.1068(2) 0.0319(10) Uani 1 1 d .
H12A H 0.2303 0.2328 0.1263 0.048 Uiso 1 1 calc R
H12B H 0.1352 0.2721 0.0527 0.048 Uiso 1 1 calc R
H12C H 0.1170 0.2723 0.1320 0.048 Uiso 1 1 calc R
N13 N 0.2129(2) 0.3897(2) 0.12052(17) 0.0213(7) Uani 1 1 d .
C14 C 0.3171(3) 0.4075(3) 0.1542(2) 0.0210(8) Uani 1 1 d D
H14 H 0.3639 0.3485 0.1695 0.025 Uiso 1 1 calc RD
O15 O 0.35923(19) 0.49684(19) 0.16746(15) 0.0225(6) Uani 1 1 d .
C21 C 0.6816(4) 0.9293(3) 0.0893(3) 0.0403(12) Uani 1 1 d .
H21A H 0.7548 0.9037 0.1176 0.061 Uiso 1 1 calc R
H21B H 0.6740 1.0019 0.1039 0.061 Uiso 1 1 calc R
H21C H 0.6703 0.9267 0.0355 0.061 Uiso 1 1 calc R
C22 C 0.4858(4) 0.8886(3) 0.0686(3) 0.0356(11) Uani 1 1 d .
H22A H 0.4666 0.8797 0.0143 0.053 Uiso 1 1 calc R
H22B H 0.4728 0.9616 0.0796 0.053 Uiso 1 1 calc R
H22C H 0.4408 0.8419 0.0870 0.053 Uiso 1 1 calc R
N23 N 0.6002(3) 0.8631(2) 0.10549(17) 0.0236(7) Uani 1 1 d .
C24 C 0.6278(3) 0.7813(3) 0.1498(2) 0.0258(8) Uani 1 1 d D
H24 H 0.7032 0.7659 0.1722 0.031 Uiso 1 1 calc RD
O25 O 0.5621(2) 0.72294(19) 0.16438(15) 0.0235(6) Uani 1 1 d .
C31 C 0.8059(4) 0.8771(4) 0.4171(3) 0.0475(13) Uani 1 1 d .
H31A H 0.8412 0.8666 0.3796 0.071 Uiso 1 1 calc R
H31B H 0.8588 0.8652 0.4673 0.071 Uiso 1 1 calc R
H31C H 0.7781 0.9490 0.4136 0.071 Uiso 1 1 calc R
C32 C 0.6519(5) 0.8094(5) 0.4507(3) 0.0622(16) Uani 1 1 d .
H32A H 0.6132 0.8767 0.4427 0.093 Uiso 1 1 calc R
H32B H 0.6995 0.8041 0.5031 0.093 Uiso 1 1 calc R
H32C H 0.5991 0.7519 0.4389 0.093 Uiso 1 1 calc R
N33 N 0.7155(3) 0.8032(2) 0.40343(19) 0.0268(7) Uani 1 1 d .
C34 C 0.6894(3) 0.7414(3) 0.3444(2) 0.0351(10) Uani 1 1 d D
H34 H 0.7322 0.7468 0.3129 0.042 Uiso 1 1 calc RD
O35 O 0.6150(2) 0.6774(2) 0.32642(16) 0.0292(6) Uani 1 1 d .
C41 C 0.4734(4) 0.3808(4) 0.4360(3) 0.0406(11) Uani 1 1 d .
H41A H 0.4561 0.3064 0.4254 0.061 Uiso 1 1 calc R
H41B H 0.4853 0.3949 0.4890 0.061 Uiso 1 1 calc R
H41C H 0.5394 0.3983 0.4250 0.061 Uiso 1 1 calc R
C42 C 0.2781(4) 0.4319(4) 0.3998(3) 0.0498(13) Uani 1 1 d .
H42A H 0.2247 0.4789 0.3655 0.075 Uiso 1 1 calc R
H42B H 0.2855 0.4492 0.4516 0.075 Uiso 1 1 calc R
H42C H 0.2536 0.3591 0.3892 0.075 Uiso 1 1 calc R
N43 N 0.3832(3) 0.4445(3) 0.3895(2) 0.0292(8) Uani 1 1 d .
C44 C 0.3949(3) 0.5047(3) 0.3356(2) 0.0261(9) Uani 1 1 d D
H44 H 0.3325 0.5407 0.3038 0.031 Uiso 1 1 calc RD
O45 O 0.4811(2) 0.5169(2) 0.32417(15) 0.0277(6) Uani 1 1 d .
O1S O 0.4020(2) 0.3740(2) 0.00429(14) 0.0248(6) Uani 1 1 d D
H1S H 0.4168 0.3055 0.0323 0.071(17) Uiso 1 1 d RD
H2S H 0.3223 0.3718 -0.0180 0.053(15) Uiso 1 1 d RD

loop_
_atom_site_aniso_label
_atom_site_aniso_U_11
_atom_site_aniso_U_22
_atom_site_aniso_U_33
_atom_site_aniso_U_23
_atom_site_aniso_U_13
_atom_site_aniso_U_12
Cr1 0.0149(3) 0.0108(3) 0.0172(3) 0.0009(2) 0.0059(2) 0.0007(2)
C1 0.0213(19) 0.0132(17) 0.021(2) 0.0012(14) 0.0091(15) -0.0014(14)
N1 0.0215(16) 0.0140(15) 0.0232(17) -0.0007(12) 0.0084(13) -0.0013(12)
C2 0.0207(18) 0.0184(19) 0.027(2) -0.0025(16) 0.0103(17) -0.0001(15)
N2 0.035(2) 0.043(2) 0.025(2) 0.0013(17) 0.0075(17) 0.0030(17)
C3 0.0234(19) 0.024(2) 0.020(2) 0.0008(15) 0.0109(16) 0.0052(16)
N3 0.034(2) 0.0162(17) 0.046(2) -0.0015(15) 0.0173(18) -0.0044(14)
C4 0.0174(18) 0.0149(17) 0.025(2) -0.0021(14) 0.0060(16) -0.0027(14)
N4 0.0248(18) 0.0291(19) 0.043(2) 0.0061(16) 0.0149(16) 0.0045(15)
C5 0.027(2) 0.0150(18) 0.029(2) -0.0030(16) 0.0116(18) 0.0017(15)
N5 0.052(2) 0.0261(19) 0.022(2) -0.0003(15) 0.0086(17) 0.0061(17)
C6 0.0170(17) 0.0185(19) 0.0156(18) 0.0012(14) 0.0071(15) 0.0003(14)
N6 0.0187(15) 0.0173(16) 0.0236(17) 0.0034(13) 0.0069(13) 0.0002(12)
Yb1 0.01593(8) 0.00995(8) 0.01910(9) -0.00067(6) 0.00708(6) -0.00122(6)
O1 0.0275(14) 0.0212(13) 0.0219(15) -0.0027(11) 0.0108(12) -0.0056(11)
O2 0.0207(14) 0.0143(13) 0.059(2) -0.0052(13) 0.0175(14) -0.0024(11)
C11 0.023(2) 0.031(2) 0.031(2) -0.0016(18) 0.0074(18) 0.0013(17)
C12 0.034(2) 0.025(2) 0.031(2) -0.0003(18) 0.0044(19) -0.0131(18)
N13 0.0209(16) 0.0220(16) 0.0195(17) 0.0005(13) 0.0050(13) -0.0042(13)
C14 0.0237(19) 0.0195(19) 0.020(2) 0.0009(15) 0.0076(16) -0.0021(15)
O15 0.0197(13) 0.0186(13) 0.0296(16) -0.0021(11) 0.0087(11) -0.0033(11)
C21 0.052(3) 0.035(3) 0.026(2) 0.0081(19) 0.004(2) -0.023(2)
C22 0.048(3) 0.028(2) 0.035(3) 0.0151(19) 0.021(2) 0.019(2)
N23 0.0326(18) 0.0164(16) 0.0208(17) 0.0024(13) 0.0078(14) -0.0041(13)
C24 0.028(2) 0.022(2) 0.024(2) 0.0018(16) 0.0048(17) -0.0038(16)
O25 0.0259(14) 0.0155(13) 0.0311(15) 0.0040(11) 0.0121(12) 0.0001(11)
C31 0.044(3) 0.044(3) 0.055(3) -0.017(3) 0.018(3) -0.018(2)
C32 0.074(4) 0.068(4) 0.060(4) -0.027(3) 0.042(3) -0.026(3)
N33 0.0274(17) 0.0222(17) 0.0297(19) -0.0081(14) 0.0081(15) -0.0041(14)
C34 0.037(2) 0.038(3) 0.035(3) -0.009(2) 0.019(2) -0.009(2)
O35 0.0290(15) 0.0288(15) 0.0315(16) -0.0108(12) 0.0125(13) -0.0107(12)
C41 0.041(3) 0.042(3) 0.039(3) 0.014(2) 0.014(2) 0.000(2)
C42 0.037(3) 0.073(4) 0.047(3) 0.007(3) 0.024(2) -0.008(2)
N43 0.0289(18) 0.0310(19) 0.031(2) 0.0009(15) 0.0146(16) -0.0035(15)
C44 0.031(2) 0.026(2) 0.020(2) -0.0003(16) 0.0080(18) 0.0006(17)
O45 0.0339(15) 0.0248(15) 0.0295(16) -0.0028(12) 0.0175(13) -0.0079(12)
O1S 0.0275(15) 0.0234(14) 0.0227(15) 0.0008(12) 0.0074(12) -0.0024(11)

loop_
_atom_type_symbol
_atom_type_description
_atom_type_scat_dispersion_real
_atom_type_scat_dispersion_imag
_atom_type_scat_source
C C 0.0033 0.0016 'International Tables Vol C Tables 4.2.6.8 and 6.1.1.4'
H H 0.0000 0.0000 'International Tables Vol C Tables 4.2.6.8 and 6.1.1.4'
N N 0.0061 0.0033 'International Tables Vol C Tables 4.2.6.8 and 6.1.1.4'
O O 0.0106 0.0060 'International Tables Vol C Tables 4.2.6.8 and 6.1.1.4'
Cr Cr 0.3209 0.6236 'International Tables Vol C Tables 4.2.6.8 and 6.1.1.4'
Yb Yb -0.3850 5.5486 'International Tables Vol C Tables 4.2.6.8 and 6.1.1.4'

loop_
_geom_angle_atom_site_label_1
_geom_angle_atom_site_label_2
_geom_angle_atom_site_label_3
_geom_angle
_geom_angle_site_symmetry_1
_geom_angle_site_symmetry_3
C3 Cr1 C4 87.76(14) . .
C3 Cr1 C5 93.01(14) . .
C4 Cr1 C5 92.10(15) . .
C3 Cr1 C2 92.14(14) . .
C4 Cr1 C2 90.09(14) . .
C5 Cr1 C2 174.48(15) . .
C3 Cr1 C1 88.69(13) . .
C4 Cr1 C1 173.67(14) . .
C5 Cr1 C1 93.32(14) . .
C2 Cr1 C1 84.81(14) . .
C3 Cr1 C6 173.90(14) . .
C4 Cr1 C6 88.76(13) . .
C5 Cr1 C6 82.11(14) . .
C2 Cr1 C6 92.88(14) . .
C1 Cr1 C6 95.22(13) . .
N1 C1 Cr1 174.6(3) . .
C1 N1 Yb1 161.4(3) . 2_645
N2 C2 Cr1 174.2(3) . .
N3 C3 Cr1 177.1(3) . .
N4 C4 Cr1 178.0(3) . .
N5 C5 Cr1 171.4(3) . .
N6 C6 Cr1 170.4(3) . .
C6 N6 Yb1 163.7(3) . .
O2 Yb1 O25 71.90(9) . .
O2 Yb1 O35 78.59(10) . .
O25 Yb1 O35 80.23(9) . .
O2 Yb1 O15 72.77(9) . .
O25 Yb1 O15 116.82(9) . .
O35 Yb1 O15 138.73(9) . .
O2 Yb1 O45 82.05(10) . .
O25 Yb1 O45 144.23(9) . .
O35 Yb1 O45 70.74(9) . .
O15 Yb1 O45 76.33(9) . .
O2 Yb1 O1 107.83(10) . .
O25 Yb1 O1 70.88(9) . .
O35 Yb1 O1 146.05(9) . .
O15 Yb1 O1 72.57(9) . .
O45 Yb1 O1 142.37(9) . .
O2 Yb1 N1 139.07(9) . 2_655
O25 Yb1 N1 74.26(9) . 2_655
O35 Yb1 N1 73.57(10) . 2_655
O15 Yb1 N1 145.10(9) . 2_655
O45 Yb1 N1 115.11(10) . 2_655
O1 Yb1 N1 81.56(10) . 2_655
O2 Yb1 N6 144.56(9) . .
O25 Yb1 N6 141.56(9) . .
O35 Yb1 N6 112.27(10) . .
O15 Yb1 N6 78.54(9) . .
O45 Yb1 N6 71.18(10) . .
O1 Yb1 N6 82.24(10) . .
N1 Yb1 N6 75.04(9) 2_655 .
C14 N13 C12 121.2(3) . .
C14 N13 C11 121.4(3) . .
C12 N13 C11 117.4(3) . .
O15 C14 N13 124.6(3) . .
C14 O15 Yb1 140.5(2) . .
C24 N23 C22 120.0(3) . .
C24 N23 C21 122.1(4) . .
C22 N23 C21 117.9(3) . .
O25 C24 N23 124.2(4) . .
C24 O25 Yb1 150.0(2) . .
C34 N33 C32 122.3(4) . .
C34 N33 C31 119.8(4) . .
C32 N33 C31 117.6(4) . .
O35 C34 N33 126.0(4) . .
C34 O35 Yb1 136.8(3) . .
C44 N43 C41 120.5(3) . .
C44 N43 C42 121.7(4) . .
C41 N43 C42 117.5(4) . .
O45 C44 N43 124.2(4) . .
C44 O45 Yb1 134.1(3) . .

loop_
_geom_bond_atom_site_label_1
_geom_bond_atom_site_label_2
_geom_bond_distance
_geom_bond_site_symmetry_2
Cr1 C3 2.055(4) .
Cr1 C4 2.071(4) .
Cr1 C5 2.073(4) .
Cr1 C2 2.073(4) .
Cr1 C1 2.083(4) .
Cr1 C6 2.100(4) .
C1 N1 1.151(5) .
N1 Yb1 2.434(3) 2_645
C2 N2 1.144(5) .
C3 N3 1.162(5) .
C4 N4 1.148(4) .
C5 N5 1.155(5) .
C6 N6 1.147(4) .
N6 Yb1 2.445(3) .
Yb1 O2 2.288(2) .
Yb1 O25 2.299(2) .
Yb1 O35 2.308(3) .
Yb1 O15 2.312(2) .
Yb1 O45 2.327(3) .
Yb1 O1 2.331(3) .
Yb1 N1 2.434(3) 2_655
C11 N13 1.461(5) .
C12 N13 1.460(5) .
N13 C14 1.311(5) .
C14 O15 1.252(4) .
C21 N23 1.470(5) .
C22 N23 1.456(5) .
N23 C24 1.310(5) .
C24 O25 1.236(4) .
C31 N33 1.462(5) .
C32 N33 1.416(5) .
N33 C34 1.316(5) .
C34 O35 1.224(5) .
C41 N43 1.455(5) .
C42 N43 1.458(5) .
N43 C44 1.329(5) .
C44 O45 1.226(4) .

loop_
_geom_torsion_atom_site_label_1
_geom_torsion_atom_site_label_2
_geom_torsion_atom_site_label_3
_geom_torsion_atom_site_label_4
_geom_torsion
_geom_torsion_site_symmetry_1
_geom_torsion_site_symmetry_4
C3 Cr1 C1 N1 -106(3) . .
C4 Cr1 C1 N1 -50(4) . .
C5 Cr1 C1 N1 161(3) . .
C2 Cr1 C1 N1 -14(3) . .
C6 Cr1 C1 N1 79(3) . .
Cr1 C1 N1 Yb1 -62(4) . 2_645
C3 Cr1 C2 N2 89(3) . .
C4 Cr1 C2 N2 177(3) . .
C5 Cr1 C2 N2 -69(4) . .
C1 Cr1 C2 N2 1(3) . .
C6 Cr1 C2 N2 -94(3) . .
C4 Cr1 C3 N3 26(7) . .
C5 Cr1 C3 N3 -66(7) . .
C2 Cr1 C3 N3 116(7) . .
C1 Cr1 C3 N3 -160(7) . .
C6 Cr1 C3 N3 -30(7) . .
C3 Cr1 C4 N4 24(10) . .
C5 Cr1 C4 N4 117(10) . .
C2 Cr1 C4 N4 -68(10) . .
C1 Cr1 C4 N4 -32(11) . .
C6 Cr1 C4 N4 -161(10) . .
C3 Cr1 C5 N5 180(100) . .
C4 Cr1 C5 N5 92(2) . .
C2 Cr1 C5 N5 -22(3) . .
C1 Cr1 C5 N5 -92(2) . .
C6 Cr1 C5 N5 3(2) . .
C3 Cr1 C6 N6 5(3) . .
C4 Cr1 C6 N6 -49.9(19) . .
C5 Cr1 C6 N6 42.4(19) . .
C2 Cr1 C6 N6 -139.9(19) . .
C1 Cr1 C6 N6 135.0(19) . .
Cr1 C6 N6 Yb1 45(3) . .
C6 N6 Yb1 O2 2.5(12) . .
C6 N6 Yb1 O25 -152.8(10) . .
C6 N6 Yb1 O35 104.4(11) . .
C6 N6 Yb1 O15 -33.8(11) . .
C6 N6 Yb1 O45 45.5(10) . .
C6 N6 Yb1 O1 -107.5(11) . .
C6 N6 Yb1 N1 169.2(11) . 2_655
C12 N13 C14 O15 179.7(4) . .
C11 N13 C14 O15 1.1(6) . .
N13 C14 O15 Yb1 179.1(3) . .
O2 Yb1 O15 C14 -160.4(4) . .
O25 Yb1 O15 C14 141.0(4) . .
O35 Yb1 O15 C14 -112.2(4) . .
O45 Yb1 O15 C14 -74.6(4) . .
O1 Yb1 O15 C14 83.9(4) . .
N1 Yb1 O15 C14 39.9(5) 2_655 .
N6 Yb1 O15 C14 -1.4(4) . .
C22 N23 C24 O25 -1.3(6) . .
C21 N23 C24 O25 -179.3(4) . .
N23 C24 O25 Yb1 176.6(3) . .
O2 Yb1 O25 C24 149.4(5) . .
O35 Yb1 O25 C24 68.3(5) . .
O15 Yb1 O25 C24 -151.6(5) . .
O45 Yb1 O25 C24 104.0(5) . .
O1 Yb1 O25 C24 -93.6(5) . .
N1 Yb1 O25 C24 -7.3(5) 2_655 .
N6 Yb1 O25 C24 -45.4(6) . .
C32 N33 C34 O35 -6.0(7) . .
C31 N33 C34 O35 -179.1(4) . .
N33 C34 O35 Yb1 168.2(3) . .
O2 Yb1 O35 C34 -108.1(4) . .
O25 Yb1 O35 C34 -34.8(4) . .
O15 Yb1 O35 C34 -154.6(4) . .
O45 Yb1 O35 C34 166.4(4) . .
O1 Yb1 O35 C34 -3.0(5) . .
N1 Yb1 O35 C34 41.6(4) 2_655 .
N6 Yb1 O35 C34 107.3(4) . .
C41 N43 C44 O45 -5.0(6) . .
C42 N43 C44 O45 -179.2(4) . .
N43 C44 O45 Yb1 161.2(3) . .
O2 Yb1 O45 C44 42.7(4) . .
O25 Yb1 O45 C44 85.7(4) . .
O35 Yb1 O45 C44 123.3(4) . .
O15 Yb1 O45 C44 -31.5(3) . .
O1 Yb1 O45 C44 -66.3(4) . .
N1 Yb1 O45 C44 -176.4(3) 2_655 .
N6 Yb1 O45 C44 -113.8(4) . .
